data_1512719
loop_
_publ_author_name
'Julia Torres'
'Javier Gonzalez-Platas'
'Joaquin Sanchiz'
'Jorge Castiglioni'
'Sixto Dominguez'
'Carlos Kremer'

_publ_section_title
;
 Cation effect on the crystal structure of polynuclear complexes with
 2,2'-oxydiacetate as bridging ligand
;
_journal_name_full
;
Inorganica Chimica Acta
;
_journal_page_first 196
_journal_page_last 202
_journal_volume 393
_journal_year 2012
_chemical_formula_moiety '2(C12 H12 Ca Eu O15), Ca H12 O6, 3(H2 O)'
_chemical_formula_sum 'C24 H42 Ca3 Eu2 O39'
_chemical_formula_weight 1378.74
_chemical_name_systematic
;
Hexaaquacalcium bis(\m~3~-oxydiacetato)calciumeuropiumate trihydrate 
;
_space_group_crystal_system cubic
_space_group_IT_number 228
_space_group_name_H-M_alt 'F d -3 c'
_symmetry_space_group_name_Hall '-F 4ud 2vw 3'
_symmetry_space_group_name_H-M 'F d -3 c :2'
_atom_sites_solution_hydrogens geom
_atom_sites_solution_primary direct
_atom_sites_solution_secondary difmap
_cell_angle_alpha 90.00
_cell_angle_beta 90.00
_cell_angle_gamma 90.00
_cell_formula_units_Z 16
_cell_length_a 26.7069(5)
_cell_length_b 26.7069(5)
_cell_length_c 26.7069(5)
_cell_measurement_temperature 293(2)
_cell_volume 19048.9(6)
_computing_cell_refinement
;
CrysAlisPro, Oxford Diffraction Ltd.,
Version 1.171.34.44 (release 25-10-2010 CrysAlis171 .NET)
(compiled Oct 25 2010,18:11:34)
;
_computing_data_collection
;
CrysAlisPro, Oxford Diffraction Ltd.,
Version 1.171.34.44 (release 25-10-2010 CrysAlis171 .NET)
(compiled Oct 25 2010,18:11:34)
;
_computing_data_reduction
;
CrysAlisPro, Oxford Diffraction Ltd.,
Version 1.171.34.44 (release 25-10-2010 CrysAlis171 .NET)
(compiled Oct 25 2010,18:11:34)
;
_computing_molecular_graphics
;
O. V. Dolomanov, L. J. Bourhis, R. J. Gildea, J. A. K. Howard and H. Puschmann,
OLEX2: a complete structure solution, refinement and analysis program.
J. Appl. Cryst. (2009). 42, 339-341.
;
_computing_publication_material
;
O. V. Dolomanov, L. J. Bourhis, R. J. Gildea, J. A. K. Howard and H. Puschmann,
OLEX2: a complete structure solution, refinement and analysis program.
J. Appl. Cryst. (2009). 42, 339-341.
;
_computing_structure_refinement
;
SHELXL, G.M. Sheldrick, Acta Cryst.
2008). A64, 112-122
;
_computing_structure_solution 'Sir2011 (Burla et al., J. Appl. Cryst. 45, 2012)'
_diffrn_ambient_temperature 293(2)
_diffrn_measured_fraction_theta_full 0.998
_diffrn_measured_fraction_theta_max 0.973
_diffrn_measurement_details
;
  1 omega  -14.00   93.00   1.0000    8.0000
omega____ theta____ kappa____ phi______ frames
    -       15.0334   38.0000  -30.0000 107

  2 omega  -48.00   19.00   1.0000    8.0000
omega____ theta____ kappa____ phi______ frames
    -       15.0334  -45.0000  142.0000 67
;
_diffrn_measurement_device_type 'SuperNova, Dual, Cu at zero, Atlas'
_diffrn_measurement_method '\w scans'
_diffrn_orient_matrix_UB_11 0.0072218000
_diffrn_orient_matrix_UB_12 -0.0119708000
_diffrn_orient_matrix_UB_13 -0.0225850000
_diffrn_orient_matrix_UB_21 0.0247816000
_diffrn_orient_matrix_UB_22 0.0090369000
_diffrn_orient_matrix_UB_23 0.0031396000
_diffrn_orient_matrix_UB_31 0.0062733000
_diffrn_orient_matrix_UB_32 -0.0219153000
_diffrn_orient_matrix_UB_33 0.0136107000
_diffrn_radiation_monochromator mirror
_diffrn_radiation_type 'Mo K\a'
_diffrn_radiation_wavelength 0.7107
_diffrn_reflns_av_R_equivalents 0.0275
_diffrn_reflns_av_unetI/netI 0.0118
_diffrn_reflns_limit_h_max 36
_diffrn_reflns_limit_h_min -22
_diffrn_reflns_limit_k_max 36
_diffrn_reflns_limit_k_min -23
_diffrn_reflns_limit_l_max 33
_diffrn_reflns_limit_l_min -31
_diffrn_reflns_number 16904
_diffrn_reflns_theta_full 26.31
_diffrn_reflns_theta_max 29.34
_diffrn_reflns_theta_min 3.05
_diffrn_source 'SuperNova (Mo) X-ray Source'
_exptl_absorpt_coefficient_mu 3.044
_exptl_absorpt_correction_T_max 0.568
_exptl_absorpt_correction_T_min 0.345
_exptl_absorpt_correction_type multi-scan
_exptl_absorpt_process_details
;
CrysAlisPro, Oxford Diffraction Ltd.,
Version 1.171.34.44 (release 25-10-2010 CrysAlis171 .NET)
(compiled Oct 25 2010,18:11:34)
Empirical absorption correction using spherical harmonics,
 implemented in SCALE3 ABSPACK scaling algorithm.
;
_exptl_crystal_colour colourless
_exptl_crystal_density_diffrn 1.923
_exptl_crystal_density_method 'not measured'
_exptl_crystal_description prism
_exptl_crystal_F_000 10944
_exptl_crystal_size_max 0.3372
_exptl_crystal_size_mid 0.2879
_exptl_crystal_size_min 0.1859
_refine_diff_density_max 0.562
_refine_diff_density_min -1.088
_refine_diff_density_rms 0.127
_refine_ls_extinction_method none
_refine_ls_goodness_of_fit_ref 1.159
_refine_ls_hydrogen_treatment constr
_refine_ls_matrix_type full
_refine_ls_number_parameters 57
_refine_ls_number_reflns 1072
_refine_ls_number_restraints 0
_refine_ls_restrained_S_all 1.159
_refine_ls_R_factor_all 0.0655
_refine_ls_R_factor_gt 0.0375
_refine_ls_shift/su_max 0.000
_refine_ls_shift/su_mean 0.000
_refine_ls_structure_factor_coef Fsqd
_refine_ls_weighting_details 'calc w=1/[\s^2^(Fo^2^)+(0.0331P)^2^+485.9618P] where P=(Fo^2^+2Fc^2^)/3'
_refine_ls_weighting_scheme calc
_refine_ls_wR_factor_gt 0.0920
_refine_ls_wR_factor_ref 0.1167
_reflns_number_gt 671
_reflns_number_total 1072
_reflns_threshold_expression >2sigma(I)
_cod_data_source_file ICA-2013-394-196-202-3.cif
_cod_data_source_block EuCaODA
_cod_database_code 1512719

loop_
_space_group_symop_id
_space_group_symop_operation_xyz
1 'x, y, z'
2 '-y, x+1/4, z+3/4'
3 '-x+1/4, -y+1/4, z'
4 'y+1/4, -x, z+3/4'
5 'x+1/4, -z, y+3/4'
6 'x, -y+1/4, -z+1/4'
7 'x+1/4, z+3/4, -y'
8 'z+1/4, y+3/4, -x'
9 '-x+1/4, y, -z+1/4'
10 '-z, y+1/4, x+3/4'
11 'z, x, y'
12 'y, z, x'
13 '-y+1/4, -z+1/4, x'
14 'z, -x+1/4, -y+1/4'
15 '-y+1/4, z, -x+1/4'
16 '-z+1/4, -x+1/4, y'
17 '-z+1/4, x, -y+1/4'
18 'y, -z+1/4, -x+1/4'
19 'y+1/4, x+3/4, -z'
20 '-y, -x, -z+1/2'
21 '-x, z+1/4, y+3/4'
22 '-x, -z, -y+1/2'
23 'z+1/4, -y, x+3/4'
24 '-z, -y, -x+1/2'
25 'x, y+1/2, z+1/2'
26 '-y, x+3/4, z+5/4'
27 '-x+1/4, -y+3/4, z+1/2'
28 'y+1/4, -x+1/2, z+5/4'
29 'x+1/4, -z+1/2, y+5/4'
30 'x, -y+3/4, -z+3/4'
31 'x+1/4, z+5/4, -y+1/2'
32 'z+1/4, y+5/4, -x+1/2'
33 '-x+1/4, y+1/2, -z+3/4'
34 '-z, y+3/4, x+5/4'
35 'z, x+1/2, y+1/2'
36 'y, z+1/2, x+1/2'
37 '-y+1/4, -z+3/4, x+1/2'
38 'z, -x+3/4, -y+3/4'
39 '-y+1/4, z+1/2, -x+3/4'
40 '-z+1/4, -x+3/4, y+1/2'
41 '-z+1/4, x+1/2, -y+3/4'
42 'y, -z+3/4, -x+3/4'
43 'y+1/4, x+5/4, -z+1/2'
44 '-y, -x+1/2, -z+1'
45 '-x, z+3/4, y+5/4'
46 '-x, -z+1/2, -y+1'
47 'z+1/4, -y+1/2, x+5/4'
48 '-z, -y+1/2, -x+1'
49 'x+1/2, y, z+1/2'
50 '-y+1/2, x+1/4, z+5/4'
51 '-x+3/4, -y+1/4, z+1/2'
52 'y+3/4, -x, z+5/4'
53 'x+3/4, -z, y+5/4'
54 'x+1/2, -y+1/4, -z+3/4'
55 'x+3/4, z+3/4, -y+1/2'
56 'z+3/4, y+3/4, -x+1/2'
57 '-x+3/4, y, -z+3/4'
58 '-z+1/2, y+1/4, x+5/4'
59 'z+1/2, x, y+1/2'
60 'y+1/2, z, x+1/2'
61 '-y+3/4, -z+1/4, x+1/2'
62 'z+1/2, -x+1/4, -y+3/4'
63 '-y+3/4, z, -x+3/4'
64 '-z+3/4, -x+1/4, y+1/2'
65 '-z+3/4, x, -y+3/4'
66 'y+1/2, -z+1/4, -x+3/4'
67 'y+3/4, x+3/4, -z+1/2'
68 '-y+1/2, -x, -z+1'
69 '-x+1/2, z+1/4, y+5/4'
70 '-x+1/2, -z, -y+1'
71 'z+3/4, -y, x+5/4'
72 '-z+1/2, -y, -x+1'
73 'x+1/2, y+1/2, z'
74 '-y+1/2, x+3/4, z+3/4'
75 '-x+3/4, -y+3/4, z'
76 'y+3/4, -x+1/2, z+3/4'
77 'x+3/4, -z+1/2, y+3/4'
78 'x+1/2, -y+3/4, -z+1/4'
79 'x+3/4, z+5/4, -y'
80 'z+3/4, y+5/4, -x'
81 '-x+3/4, y+1/2, -z+1/4'
82 '-z+1/2, y+3/4, x+3/4'
83 'z+1/2, x+1/2, y'
84 'y+1/2, z+1/2, x'
85 '-y+3/4, -z+3/4, x'
86 'z+1/2, -x+3/4, -y+1/4'
87 '-y+3/4, z+1/2, -x+1/4'
88 '-z+3/4, -x+3/4, y'
89 '-z+3/4, x+1/2, -y+1/4'
90 'y+1/2, -z+3/4, -x+1/4'
91 'y+3/4, x+5/4, -z'
92 '-y+1/2, -x+1/2, -z+1/2'
93 '-x+1/2, z+3/4, y+3/4'
94 '-x+1/2, -z+1/2, -y+1/2'
95 'z+3/4, -y+1/2, x+3/4'
96 '-z+1/2, -y+1/2, -x+1/2'
97 '-x, -y, -z'
98 'y, -x-1/4, -z-3/4'
99 'x-1/4, y-1/4, -z'
100 '-y-1/4, x, -z-3/4'
101 '-x-1/4, z, -y-3/4'
102 '-x, y-1/4, z-1/4'
103 '-x-1/4, -z-3/4, y'
104 '-z-1/4, -y-3/4, x'
105 'x-1/4, -y, z-1/4'
106 'z, -y-1/4, -x-3/4'
107 '-z, -x, -y'
108 '-y, -z, -x'
109 'y-1/4, z-1/4, -x'
110 '-z, x-1/4, y-1/4'
111 'y-1/4, -z, x-1/4'
112 'z-1/4, x-1/4, -y'
113 'z-1/4, -x, y-1/4'
114 '-y, z-1/4, x-1/4'
115 '-y-1/4, -x-3/4, z'
116 'y, x, z-1/2'
117 'x, -z-1/4, -y-3/4'
118 'x, z, y-1/2'
119 '-z-1/4, y, -x-3/4'
120 'z, y, x-1/2'
121 '-x, -y+1/2, -z+1/2'
122 'y, -x+1/4, -z-1/4'
123 'x-1/4, y+1/4, -z+1/2'
124 '-y-1/4, x+1/2, -z-1/4'
125 '-x-1/4, z+1/2, -y-1/4'
126 '-x, y+1/4, z+1/4'
127 '-x-1/4, -z-1/4, y+1/2'
128 '-z-1/4, -y-1/4, x+1/2'
129 'x-1/4, -y+1/2, z+1/4'
130 'z, -y+1/4, -x-1/4'
131 '-z, -x+1/2, -y+1/2'
132 '-y, -z+1/2, -x+1/2'
133 'y-1/4, z+1/4, -x+1/2'
134 '-z, x+1/4, y+1/4'
135 'y-1/4, -z+1/2, x+1/4'
136 'z-1/4, x+1/4, -y+1/2'
137 'z-1/4, -x+1/2, y+1/4'
138 '-y, z+1/4, x+1/4'
139 '-y-1/4, -x-1/4, z+1/2'
140 'y, x+1/2, z'
141 'x, -z+1/4, -y-1/4'
142 'x, z+1/2, y'
143 '-z-1/4, y+1/2, -x-1/4'
144 'z, y+1/2, x'
145 '-x+1/2, -y, -z+1/2'
146 'y+1/2, -x-1/4, -z-1/4'
147 'x+1/4, y-1/4, -z+1/2'
148 '-y+1/4, x, -z-1/4'
149 '-x+1/4, z, -y-1/4'
150 '-x+1/2, y-1/4, z+1/4'
151 '-x+1/4, -z-3/4, y+1/2'
152 '-z+1/4, -y-3/4, x+1/2'
153 'x+1/4, -y, z+1/4'
154 'z+1/2, -y-1/4, -x-1/4'
155 '-z+1/2, -x, -y+1/2'
156 '-y+1/2, -z, -x+1/2'
157 'y+1/4, z-1/4, -x+1/2'
158 '-z+1/2, x-1/4, y+1/4'
159 'y+1/4, -z, x+1/4'
160 'z+1/4, x-1/4, -y+1/2'
161 'z+1/4, -x, y+1/4'
162 '-y+1/2, z-1/4, x+1/4'
163 '-y+1/4, -x-3/4, z+1/2'
164 'y+1/2, x, z'
165 'x+1/2, -z-1/4, -y-1/4'
166 'x+1/2, z, y'
167 '-z+1/4, y, -x-1/4'
168 'z+1/2, y, x'
169 '-x+1/2, -y+1/2, -z'
170 'y+1/2, -x+1/4, -z-3/4'
171 'x+1/4, y+1/4, -z'
172 '-y+1/4, x+1/2, -z-3/4'
173 '-x+1/4, z+1/2, -y-3/4'
174 '-x+1/2, y+1/4, z-1/4'
175 '-x+1/4, -z-1/4, y'
176 '-z+1/4, -y-1/4, x'
177 'x+1/4, -y+1/2, z-1/4'
178 'z+1/2, -y+1/4, -x-3/4'
179 '-z+1/2, -x+1/2, -y'
180 '-y+1/2, -z+1/2, -x'
181 'y+1/4, z+1/4, -x'
182 '-z+1/2, x+1/4, y-1/4'
183 'y+1/4, -z+1/2, x-1/4'
184 'z+1/4, x+1/4, -y'
185 'z+1/4, -x+1/2, y-1/4'
186 '-y+1/2, z+1/4, x-1/4'
187 '-y+1/4, -x-1/4, z'
188 'y+1/2, x+1/2, z-1/2'
189 'x+1/2, -z+1/4, -y-3/4'
190 'x+1/2, z+1/2, y-1/2'
191 '-z+1/4, y+1/2, -x-3/4'
192 'z+1/2, y+1/2, x-1/2'

loop_
_atom_site_label
_atom_site_type_symbol
_atom_site_fract_x
_atom_site_fract_y
_atom_site_fract_z
_atom_site_U_iso_or_equiv
_atom_site_adp_type
_atom_site_occupancy
_atom_site_symmetry_multiplicity
_atom_site_calc_flag
_atom_site_refinement_flags
Eu1 Eu 0.2500 0.0000 0.0000 0.0243(2) Uani 1 6 d S
Ca1 Ca 0.5000 0.0000 0.0000 0.0244(5) Uani 1 6 d S
O1 O 0.31537(14) 0.06537(14) 0.0000 0.0414(13) Uani 1 2 d S
O2 O 0.33491(14) -0.02899(15) 0.00819(16) 0.0448(10) Uani 1 1 d .
O3 O 0.41637(16) -0.01876(18) 0.01377(17) 0.0516(11) Uani 1 1 d .
C1 C 0.3666(2) 0.0532(3) 0.0046(3) 0.070(2) Uani 1 1 d .
H1A H 0.3803 0.0695 0.0340 0.084 Uiso 1 1 calc R
H1B H 0.3846 0.0654 -0.0245 0.084 Uiso 1 1 calc R
C2 C 0.3730(2) -0.0016(2) 0.0090(2) 0.0396(13) Uani 1 1 d .
Ca2 Ca 0.1250 0.1250 0.1250 0.0745(16) Uani 1 12 d S
O1W O 0.1250 0.0379(3) 0.1250 0.124(4) Uani 1 2 d S
H1W H 0.1189 0.0193 0.0998 0.186 Uiso 1 1 d R
O2W O 0.3262(8) 0.1250 0.1250 0.150(10) Uani 0.50 2 d SP
H2W H 0.3079 0.1284 0.0992 0.225 Uiso 0.50 1 d PR

loop_
_atom_site_aniso_label
_atom_site_aniso_U_11
_atom_site_aniso_U_22
_atom_site_aniso_U_33
_atom_site_aniso_U_23
_atom_site_aniso_U_13
_atom_site_aniso_U_12
Eu1 0.0243(2) 0.0243(2) 0.0243(2) 0.00656(12) -0.00656(12) -0.00656(12)
Ca1 0.0244(5) 0.0244(5) 0.0244(5) -0.0056(4) -0.0056(4) -0.0056(4)
O1 0.0344(18) 0.0344(18) 0.055(4) 0.0097(18) -0.0097(18) -0.005(2)
O2 0.032(2) 0.042(2) 0.061(3) 0.0074(19) -0.0075(18) -0.0044(17)
O3 0.034(2) 0.059(3) 0.061(3) 0.009(2) -0.004(2) -0.002(2)
C1 0.032(3) 0.050(4) 0.128(7) 0.023(4) -0.016(4) -0.012(3)
C2 0.028(3) 0.051(3) 0.040(3) 0.002(2) -0.008(2) -0.003(2)
Ca2 0.0745(16) 0.0745(16) 0.0745(16) 0.000 0.000 0.000
O1W 0.229(13) 0.073(6) 0.071(6) 0.000 0.000(7) 0.000
O2W 0.100(17) 0.096(16) 0.25(3) 0.019(19) 0.000 0.000

loop_
_atom_type_symbol
_atom_type_description
_atom_type_scat_dispersion_real
_atom_type_scat_dispersion_imag
_atom_type_scat_source
C C 0.0033 0.0016 'International Tables Vol C Tables 4.2.6.8 and 6.1.1.4'
H H 0.0000 0.0000 'International Tables Vol C Tables 4.2.6.8 and 6.1.1.4'
Ca Ca 0.2262 0.3064 'International Tables Vol C Tables 4.2.6.8 and 6.1.1.4'
Eu Eu -0.1578 3.6682 'International Tables Vol C Tables 4.2.6.8 and 6.1.1.4'
O O 0.0106 0.0060 'International Tables Vol C Tables 4.2.6.8 and 6.1.1.4'

loop_
_geom_angle_atom_site_label_1
_geom_angle_atom_site_label_2
_geom_angle_atom_site_label_3
_geom_angle
_geom_angle_site_symmetry_1
_geom_angle_site_symmetry_3
O2 Eu1 O2 79.15(15) 85_445 22_554
O2 Eu1 O2 86.1(2) 85_445 82_445
O2 Eu1 O2 146.07(19) 22_554 82_445
O2 Eu1 O2 79.15(15) 85_445 43_544
O2 Eu1 O2 79.15(15) 22_554 43_544
O2 Eu1 O2 127.93(19) 82_445 43_544
O2 Eu1 O2 146.07(19) 85_445 31_544
O2 Eu1 O2 127.93(19) 22_554 31_544
O2 Eu1 O2 79.15(15) 82_445 31_544
O2 Eu1 O2 86.1(2) 43_544 31_544
O2 Eu1 O2 127.93(19) 85_445 .
O2 Eu1 O2 86.1(2) 22_554 .
O2 Eu1 O2 79.15(15) 82_445 .
O2 Eu1 O2 146.07(19) 43_544 .
O2 Eu1 O2 79.15(15) 31_544 .
O2 Eu1 O1 63.96(9) 85_445 .
O2 Eu1 O1 73.04(10) 22_554 .
O2 Eu1 O1 73.04(10) 82_445 .
O2 Eu1 O1 136.95(10) 43_544 .
O2 Eu1 O1 136.95(10) 31_544 .
O2 Eu1 O1 63.96(9) . .
O2 Eu1 O1 136.94(10) 85_445 31_544
O2 Eu1 O1 63.96(9) 22_554 31_544
O2 Eu1 O1 136.95(10) 82_445 31_544
O2 Eu1 O1 73.03(10) 43_544 31_544
O2 Eu1 O1 63.97(9) 31_544 31_544
O2 Eu1 O1 73.03(10) . 31_544
O1 Eu1 O1 120.0 . 31_544
O2 Eu1 O1 73.04(10) 85_445 82_445
O2 Eu1 O1 136.95(10) 22_554 82_445
O2 Eu1 O1 63.96(9) 82_445 82_445
O2 Eu1 O1 63.96(9) 43_544 82_445
O2 Eu1 O1 73.03(10) 31_544 82_445
O2 Eu1 O1 136.95(10) . 82_445
O1 Eu1 O1 120.0 . 82_445
O1 Eu1 O1 120.0 31_544 82_445
O3 Ca1 O3 88.79(16) 77_545 .
O3 Ca1 O3 180.0 77_545 173
O3 Ca1 O3 91.21(16) . 173
O3 Ca1 O3 91.21(16) 77_545 97_655
O3 Ca1 O3 180.0 . 97_655
O3 Ca1 O3 88.79(16) 173 97_655
O3 Ca1 O3 88.79(16) 77_545 57_554
O3 Ca1 O3 88.79(16) . 57_554
O3 Ca1 O3 91.21(16) 173 57_554
O3 Ca1 O3 91.21(16) 97_655 57_554
O3 Ca1 O3 91.21(16) 77_545 153
O3 Ca1 O3 91.21(16) . 153
O3 Ca1 O3 88.79(16) 173 153
O3 Ca1 O3 88.79(16) 97_655 153
O3 Ca1 O3 180.0(2) 57_554 153
C1 O1 C1 116.9(6) . 85_445
C1 O1 Eu1 121.5(3) . .
C1 O1 Eu1 121.5(3) 85_445 .
C2 O2 Eu1 125.4(4) . .
C2 O3 Ca1 142.8(4) . .
O1 C1 C2 110.3(5) . .
O3 C2 O2 122.7(6) . .
O3 C2 C1 118.5(5) . .
O2 C2 C1 118.8(5) . .
O1W Ca2 O1W 180.0 . 26_544
O1W Ca2 O1W 90.0 . 82_445
O1W Ca2 O1W 90.0 26_544 82_445
O1W Ca2 O1W 90.0 . 5
O1W Ca2 O1W 90.0 26_544 5
O1W Ca2 O1W 90.0 82_445 5
O1W Ca2 O1W 90.0 . 54_454
O1W Ca2 O1W 90.0 26_544 54_454
O1W Ca2 O1W 90.0 82_445 54_454
O1W Ca2 O1W 180.0 5 54_454
O1W Ca2 O1W 90.0 . 9
O1W Ca2 O1W 90.0 26_544 9
O1W Ca2 O1W 180.0 82_445 9
O1W Ca2 O1W 90.0 5 9
O1W Ca2 O1W 90.0 54_454 9

loop_
_geom_bond_atom_site_label_1
_geom_bond_atom_site_label_2
_geom_bond_distance
_geom_bond_site_symmetry_2
Eu1 O2 2.406(4) 85_445
Eu1 O2 2.406(4) 22_554
Eu1 O2 2.406(4) 82_445
Eu1 O2 2.406(4) 43_544
Eu1 O2 2.406(4) 31_544
Eu1 O2 2.406(4) .
Eu1 O1 2.469(5) .
Eu1 O1 2.469(5) 31_544
Eu1 O1 2.469(5) 82_445
Ca1 O3 2.318(4) 77_545
Ca1 O3 2.318(4) .
Ca1 O3 2.318(4) 173
Ca1 O3 2.318(4) 97_655
Ca1 O3 2.318(4) 57_554
Ca1 O3 2.318(4) 153
O1 C1 1.411(7) .
O1 C1 1.411(7) 85_445
O2 C2 1.253(6) .
O3 C2 1.252(7) .
C1 C2 1.480(9) .
Ca2 O1W 2.327(9) .
Ca2 O1W 2.327(9) 26_544
Ca2 O1W 2.327(9) 82_445
Ca2 O1W 2.327(9) 5
Ca2 O1W 2.327(9) 54_454
Ca2 O1W 2.327(9) 9
